data_7021018
loop_
_publ_author_name
'Zhang, Li'
'Xu, Guan-Cheng'
'Yang, Yun'
'Guo, Ji-Xi'
'Jia, Dian-Zeng'

_publ_section_title
;
 Syntheses, structure diversity and properties of complexes with 4-acyl
 pyrazolone salicylidene hydrazide derivatives.
;
_journal_issue 12
_journal_name_full 'Dalton transactions (Cambridge, England : 2003)'
_journal_page_first 4248
_journal_page_last 4257
_journal_paper_doi 10.1039/c2dt32641h
_journal_volume 42
_journal_year 2013
_chemical_formula_moiety 'C186 H144 Cu6 N24 O18'
_chemical_formula_sum 'C186 H144 Cu6 N24 O18'
_chemical_formula_weight 3384.49
_chemical_name_systematic
;
?
;
_space_group_IT_number 148
_symmetry_cell_setting trigonal
_symmetry_space_group_name_Hall '-R 3'
_symmetry_space_group_name_H-M 'R -3 :H'
_atom_sites_solution_hydrogens geom
_atom_sites_solution_primary direct
_atom_sites_solution_secondary difmap
_audit_creation_method SHELXL-97
_cell_angle_alpha 90.00
_cell_angle_beta 90.00
_cell_angle_gamma 120.00
_cell_formula_units_Z 3
_cell_length_a 32.466(3)
_cell_length_b 32.466(3)
_cell_length_c 13.2855(18)
_cell_measurement_reflns_used 17032
_cell_measurement_temperature 153(2)
_cell_measurement_theta_max 27.48
_cell_measurement_theta_min 3.03
_cell_volume 12127(2)
_computing_cell_refinement 'Rapid Auto Version 3.0(Rigaku 2004)'
_computing_data_collection 'Rapid Auto Version 3.0(Rigaku 2004)'
_computing_data_reduction 'Rapid Auto Version 3.0(Rigaku 2004)'
_computing_molecular_graphics 'Bruker SHELXTL V5.1 (Sheldrick, 1998)'
_computing_publication_material 'SHELXL-97 (Sheldrick, 1997)'
_computing_structure_refinement 'SHELXL-97 (Sheldrick, 1997)'
_computing_structure_solution 'SHELXS-97 (Sheldrick, 1990)'
_diffrn_ambient_temperature 153(2)
_diffrn_measured_fraction_theta_full 0.992
_diffrn_measured_fraction_theta_max 0.992
_diffrn_measurement_device_type 'Rigaku R-axis SPIDER'
_diffrn_measurement_method '\w oscillation'
_diffrn_radiation_monochromator graphite
_diffrn_radiation_source 'Rotating Anode'
_diffrn_radiation_type MoK\a
_diffrn_radiation_wavelength 0.71073
_diffrn_reflns_av_R_equivalents 0.0862
_diffrn_reflns_av_sigmaI/netI 0.0782
_diffrn_reflns_limit_h_max 38
_diffrn_reflns_limit_h_min -38
_diffrn_reflns_limit_k_max 38
_diffrn_reflns_limit_k_min -38
_diffrn_reflns_limit_l_max 15
_diffrn_reflns_limit_l_min -15
_diffrn_reflns_number 44794
_diffrn_reflns_theta_full 25.00
_diffrn_reflns_theta_max 25.00
_diffrn_reflns_theta_min 3.03
_exptl_absorpt_coefficient_mu 0.850
_exptl_absorpt_correction_T_max 0.9123
_exptl_absorpt_correction_T_min 0.8350
_exptl_absorpt_correction_type empirical
_exptl_absorpt_process_details Abscor
_exptl_crystal_colour green
_exptl_crystal_density_diffrn 1.390
_exptl_crystal_density_method 'not measured'
_exptl_crystal_description block
_exptl_crystal_F_000 5238
_exptl_crystal_size_max 0.22
_exptl_crystal_size_mid 0.14
_exptl_crystal_size_min 0.11
_platon_squeeze_details
;
;
_refine_diff_density_max 0.642
_refine_diff_density_min -0.341
_refine_diff_density_rms 0.066
_refine_ls_extinction_method none
_refine_ls_goodness_of_fit_ref 0.929
_refine_ls_hydrogen_treatment mixed
_refine_ls_matrix_type full
_refine_ls_number_parameters 369
_refine_ls_number_reflns 4705
_refine_ls_number_restraints 160
_refine_ls_restrained_S_all 0.991
_refine_ls_R_factor_all 0.0854
_refine_ls_R_factor_gt 0.0583
_refine_ls_shift/su_max 0.000
_refine_ls_shift/su_mean 0.000
_refine_ls_structure_factor_coef Fsqd
_refine_ls_weighting_details 'calc w=1/[\s^2^(Fo^2^)+(0.0884P)^2^+0.0000P] where P=(Fo^2^+2Fc^2^)/3'
_refine_ls_weighting_scheme calc
_refine_ls_wR_factor_gt 0.1421
_refine_ls_wR_factor_ref 0.1563
_reflns_number_gt 3087
_reflns_number_total 4705
_reflns_threshold_expression >2sigma(I)
_cod_data_source_file c2dt32641h.txt
_cod_data_source_block 3
_cod_original_sg_symbol_Hall -R
_cod_original_sg_symbol_H-M R-3
_cod_database_code 7021018

loop_
_symmetry_equiv_pos_as_xyz
'x, y, z'
'-y, x-y, z'
'-x+y, -x, z'
'x+2/3, y+1/3, z+1/3'
'-y+2/3, x-y+1/3, z+1/3'
'-x+y+2/3, -x+1/3, z+1/3'
'x+1/3, y+2/3, z+2/3'
'-y+1/3, x-y+2/3, z+2/3'
'-x+y+1/3, -x+2/3, z+2/3'
'-x, -y, -z'
'y, -x+y, -z'
'x-y, x, -z'
'-x+2/3, -y+1/3, -z+1/3'
'y+2/3, -x+y+1/3, -z+1/3'
'x-y+2/3, x+1/3, -z+1/3'
'-x+1/3, -y+2/3, -z+2/3'
'y+1/3, -x+y+2/3, -z+2/3'
'x-y+1/3, x+2/3, -z+2/3'

loop_
_atom_site_label
_atom_site_type_symbol
_atom_site_fract_x
_atom_site_fract_y
_atom_site_fract_z
_atom_site_U_iso_or_equiv
_atom_site_adp_type
_atom_site_occupancy
_atom_site_symmetry_multiplicity
_atom_site_calc_flag
_atom_site_refinement_flags
_atom_site_disorder_assembly
_atom_site_disorder_group
Cu Cu 0.230674(18) 0.144745(17) 0.58540(4) 0.0493(2) Uani 1 1 d . . .
O1 O 0.19127(10) 0.08951(10) 0.5085(2) 0.0522(7) Uani 1 1 d . . .
O2 O 0.27107(10) 0.19887(9) 0.6698(2) 0.0520(7) Uani 1 1 d . . .
O3 O 0.35058(14) 0.17030(12) 0.8783(3) 0.0703(10) Uani 1 1 d . . .
N1 N 0.16860(12) 0.01361(12) 0.4578(3) 0.0509(9) Uani 1 1 d . . .
N2 N 0.17746(12) -0.02290(11) 0.4828(3) 0.0482(8) Uani 1 1 d . . .
N3 N 0.25586(11) 0.11360(11) 0.6690(2) 0.0463(8) Uani 1 1 d . . .
N4 N 0.28639(12) 0.14353(12) 0.7431(2) 0.0482(8) Uani 1 1 d . . .
C1 C 0.10770(17) 0.02741(17) 0.3884(4) 0.0653(13) Uani 1 1 d . . .
H1A H 0.1073 0.0424 0.4494 0.078 Uiso 1 1 calc R . .
C2 C 0.07816(19) 0.0233(2) 0.3100(5) 0.0815(16) Uani 1 1 d . . .
H2A H 0.0579 0.0365 0.3166 0.098 Uiso 1 1 calc R . .
C3 C 0.0776(2) 0.0005(2) 0.2223(4) 0.0855(17) Uani 1 1 d . . .
H3A H 0.0566 -0.0025 0.1693 0.103 Uiso 1 1 calc R . .
C4 C 0.10762(19) -0.01791(19) 0.2113(4) 0.0745(14) Uani 1 1 d . . .
H4A H 0.1069 -0.0341 0.1512 0.089 Uiso 1 1 calc R . .
C5 C 0.13859(17) -0.01271(16) 0.2880(3) 0.0590(12) Uani 1 1 d . . .
H5A H 0.1602 -0.0242 0.2798 0.071 Uiso 1 1 calc R . .
C6 C 0.13808(15) 0.00931(15) 0.3772(3) 0.0531(11) Uani 1 1 d . . .
C7 C 0.19288(15) 0.05126(15) 0.5204(3) 0.0496(10) Uani 1 1 d . . .
C8 C 0.21726(14) 0.03835(14) 0.5911(3) 0.0466(10) Uani 1 1 d . . .
C9 C 0.20504(14) -0.00865(14) 0.5622(3) 0.0485(10) Uani 1 1 d . A .
C10 C 0.21691(15) -0.04335(15) 0.6092(3) 0.0600(12) Uani 1 1 d D . .
H10A H 0.2506 -0.0274 0.6211 0.072 Uiso 0.513(9) 1 d PR A 1
H10B H 0.2094 -0.0686 0.5621 0.072 Uiso 0.513(9) 1 d PR A 1
H10C H 0.2505 -0.0273 0.6217 0.072 Uiso 0.487(9) 1 d PR A 2
H10D H 0.2098 -0.0683 0.5617 0.072 Uiso 0.487(9) 1 d PR A 2
C11 C 0.19146(12) -0.06506(13) 0.7073(2) 0.0679(13) Uani 0.513(9) 1 d PGDU A 1
C12 C 0.14480(13) -0.07473(18) 0.7163(3) 0.0598(15) Uani 0.513(9) 1 d PGDU A 1
H12 H 0.1294 -0.0700 0.6605 0.072 Uiso 0.513(9) 1 calc PR A 1
C13 C 0.12074(14) -0.09136(17) 0.8070(4) 0.0807(18) Uani 0.513(9) 1 d PGU A 1
H13 H 0.0888 -0.0980 0.8132 0.097 Uiso 0.513(9) 1 calc PR A 1
C14 C 0.14334(18) -0.0983(2) 0.8887(2) 0.102(5) Uani 0.513(9) 1 d PGU A 1
H14 H 0.1269 -0.1097 0.9507 0.122 Uiso 0.513(9) 1 calc PR A 1
C15 C 0.19000(18) -0.0886(3) 0.8797(3) 0.092(4) Uani 0.513(9) 1 d PGU A 1
H15 H 0.2054 -0.0934 0.9355 0.110 Uiso 0.513(9) 1 calc PR A 1
C16 C 0.21406(13) -0.0720(3) 0.7890(4) 0.076(3) Uani 0.513(9) 1 d PGDU A 1
H16 H 0.2460 -0.0654 0.7828 0.091 Uiso 0.513(9) 1 calc PR A 1
C11' C 0.19111(12) -0.06579(13) 0.7071(2) 0.0679(13) Uani 0.487(9) 1 d PGDU A 2
C12' C 0.15135(14) -0.06458(14) 0.7414(4) 0.0598(15) Uani 0.487(9) 1 d PGDU A 2
H12' H 0.1402 -0.0466 0.7063 0.072 Uiso 0.487(9) 1 calc PR A 2
C13' C 0.12800(15) -0.08987(16) 0.8274(3) 0.0807(18) Uani 0.487(9) 1 d PGU A 2
H13' H 0.1002 -0.0901 0.8503 0.097 Uiso 0.487(9) 1 calc PR A 2
C14' C 0.14572(18) -0.1148(2) 0.8795(3) 0.100(5) Uani 0.487(9) 1 d PGU A 2
H14' H 0.1320 -0.1291 0.9423 0.120 Uiso 0.487(9) 1 calc PR A 2
C15' C 0.1832(2) -0.1190(3) 0.8409(5) 0.114(5) Uani 0.487(9) 1 d PGU A 2
H15' H 0.1930 -0.1387 0.8735 0.136 Uiso 0.487(9) 1 calc PR A 2
C16' C 0.20624(18) -0.0942(2) 0.7542(5) 0.100(5) Uani 0.487(9) 1 d PGDU A 2
H16' H 0.2321 -0.0966 0.7274 0.120 Uiso 0.487(9) 1 calc PR A 2
C17 C 0.24820(14) 0.07012(15) 0.6671(3) 0.0473(10) Uani 1 1 d . A .
C18 C 0.27153(15) 0.05476(15) 0.7437(3) 0.0502(10) Uani 1 1 d D . .
H18A H 0.3037 0.0801 0.7521 0.060 Uiso 0.513(9) 1 d PR A 1
H18B H 0.2728 0.0279 0.7173 0.060 Uiso 0.513(9) 1 d PR A 1
H18C H 0.3038 0.0801 0.7518 0.060 Uiso 0.487(9) 1 d PR A 2
H18D H 0.2726 0.0278 0.7175 0.060 Uiso 0.487(9) 1 d PR A 2
C19 C 0.24856(12) 0.04180(13) 0.8461(2) 0.0604(12) Uani 0.513(9) 1 d PGDU A 1
C20 C 0.20412(14) 0.0374(2) 0.8602(3) 0.0602(17) Uani 0.513(9) 1 d PGDU A 1
H20 H 0.1871 0.0397 0.8043 0.072 Uiso 0.513(9) 1 calc PR A 1
C21 C 0.18454(14) 0.0297(2) 0.9562(3) 0.093(2) Uani 0.513(9) 1 d PGU A 1
H21 H 0.1542 0.0267 0.9658 0.112 Uiso 0.513(9) 1 calc PR A 1
C22 C 0.20941(18) 0.0264(2) 1.0380(2) 0.088(4) Uani 0.513(9) 1 d PGU A 1
H22 H 0.1960 0.0211 1.1035 0.105 Uiso 0.513(9) 1 calc PR A 1
C23 C 0.2539(2) 0.0307(4) 1.0238(2) 0.081(3) Uani 0.513(9) 1 d PGU A 1
H23 H 0.2709 0.0285 1.0797 0.097 Uiso 0.513(9) 1 calc PR A 1
C24 C 0.27344(15) 0.0385(3) 0.9279(3) 0.073(3) Uani 0.513(9) 1 d PGDU A 1
H24 H 0.3038 0.0415 0.9182 0.087 Uiso 0.513(9) 1 calc PR A 1
C19' C 0.24867(12) 0.04210(13) 0.8461(2) 0.0604(12) Uani 0.487(9) 1 d PGDU A 2
C20' C 0.21438(17) 0.05282(18) 0.8777(3) 0.0602(17) Uani 0.487(9) 1 d PGDU A 2
H20' H 0.2064 0.0717 0.8365 0.072 Uiso 0.487(9) 1 calc PR A 2
C21' C 0.19177(16) 0.03604(18) 0.9695(3) 0.093(2) Uani 0.487(9) 1 d PGU A 2
H21' H 0.1682 0.0432 0.9909 0.112 Uiso 0.487(9) 1 calc PR A 2
C22' C 0.20367(19) 0.0087(2) 1.0300(3) 0.110(6) Uani 0.487(9) 1 d PGU A 2
H22' H 0.1897 -0.0011 1.0947 0.132 Uiso 0.487(9) 1 calc PR A 2
C23' C 0.2360(3) -0.0042(3) 0.9960(5) 0.127(6) Uani 0.487(9) 1 d PGU A 2
H23' H 0.2428 -0.0243 1.0358 0.153 Uiso 0.487(9) 1 calc PR A 2
C24' C 0.2583(2) 0.0123(2) 0.9038(4) 0.093(4) Uani 0.487(9) 1 d PGDU A 2
H24' H 0.2802 0.0031 0.8802 0.112 Uiso 0.487(9) 1 calc PR A 2
C25 C 0.29191(15) 0.18654(15) 0.7368(3) 0.0487(10) Uani 1 1 d . . .
C26 C 0.32362(14) 0.22184(14) 0.8122(3) 0.0474(10) Uani 1 1 d . . .
C27 C 0.32705(15) 0.26640(15) 0.8173(3) 0.0557(11) Uani 1 1 d . . .
H27A H 0.3091 0.2739 0.7722 0.067 Uiso 1 1 calc R . .
C28 C 0.35639(16) 0.29976(17) 0.8875(4) 0.0624(12) Uani 1 1 d . . .
H28A H 0.3584 0.3300 0.8902 0.075 Uiso 1 1 calc R . .
C29 C 0.38254(16) 0.28935(17) 0.9532(3) 0.0598(12) Uani 1 1 d . . .
H29A H 0.4024 0.3123 1.0016 0.072 Uiso 1 1 calc R . .
C30 C 0.38007(16) 0.24602(16) 0.9492(3) 0.0579(11) Uani 1 1 d . . .
H30A H 0.3985 0.2391 0.9946 0.069 Uiso 1 1 calc R . .
C31 C 0.35084(16) 0.21198(15) 0.8793(3) 0.0543(11) Uani 1 1 d . . .
H3O H 0.3285(14) 0.1534(14) 0.849(3) 0.033(11) Uiso 1 1 d . . .

loop_
_atom_site_aniso_label
_atom_site_aniso_U_11
_atom_site_aniso_U_22
_atom_site_aniso_U_33
_atom_site_aniso_U_23
_atom_site_aniso_U_13
_atom_site_aniso_U_12
Cu 0.0498(3) 0.0429(3) 0.0574(3) -0.0015(2) -0.0050(2) 0.0247(3)
O1 0.0573(18) 0.0426(16) 0.0580(17) -0.0091(13) -0.0093(14) 0.0261(14)
O2 0.0544(18) 0.0393(15) 0.0619(18) -0.0048(13) -0.0089(14) 0.0231(14)
O3 0.074(2) 0.050(2) 0.083(2) -0.0129(17) -0.034(2) 0.0279(19)
N1 0.050(2) 0.046(2) 0.056(2) -0.0016(16) 0.0001(17) 0.0240(17)
N2 0.046(2) 0.0407(19) 0.058(2) -0.0027(16) -0.0004(16) 0.0213(16)
N3 0.0412(19) 0.0417(19) 0.056(2) 0.0003(15) -0.0048(15) 0.0203(16)
N4 0.0443(19) 0.0412(19) 0.057(2) -0.0016(15) -0.0045(16) 0.0197(16)
C1 0.055(3) 0.061(3) 0.076(3) -0.010(2) -0.012(2) 0.026(2)
C2 0.063(3) 0.084(4) 0.103(4) -0.009(3) -0.022(3) 0.041(3)
C3 0.068(4) 0.090(4) 0.085(4) 0.003(3) -0.023(3) 0.030(3)
C4 0.074(4) 0.071(3) 0.065(3) -0.003(3) -0.013(3) 0.026(3)
C5 0.059(3) 0.056(3) 0.056(3) 0.000(2) -0.001(2) 0.024(2)
C6 0.043(2) 0.045(2) 0.061(3) 0.001(2) -0.005(2) 0.015(2)
C7 0.046(2) 0.044(2) 0.054(2) -0.0064(19) 0.0027(19) 0.019(2)
C8 0.047(2) 0.042(2) 0.052(2) 0.0047(18) 0.0023(19) 0.023(2)
C9 0.044(2) 0.041(2) 0.060(3) 0.0004(19) 0.0032(19) 0.021(2)
C10 0.059(3) 0.043(2) 0.078(3) -0.009(2) -0.014(2) 0.026(2)
C11 0.073(3) 0.048(3) 0.071(3) 0.002(2) -0.012(2) 0.022(2)
C12 0.079(4) 0.050(3) 0.040(3) -0.016(3) -0.009(3) 0.025(3)
C13 0.084(4) 0.081(4) 0.064(4) 0.006(3) -0.007(3) 0.031(3)
C14 0.112(9) 0.083(7) 0.119(9) 0.026(6) 0.003(7) 0.054(7)
C15 0.099(7) 0.087(7) 0.100(7) 0.025(6) 0.001(6) 0.054(6)
C16 0.071(6) 0.071(7) 0.079(6) 0.020(5) -0.008(5) 0.031(5)
C11' 0.073(3) 0.048(3) 0.071(3) 0.002(2) -0.012(2) 0.022(2)
C12' 0.079(4) 0.050(3) 0.040(3) -0.016(3) -0.009(3) 0.025(3)
C13' 0.084(4) 0.081(4) 0.064(4) 0.006(3) -0.007(3) 0.031(3)
C14' 0.121(10) 0.083(8) 0.083(8) 0.042(6) -0.008(7) 0.041(7)
C15' 0.143(10) 0.095(8) 0.105(8) 0.024(7) -0.015(7) 0.061(7)
C16' 0.116(9) 0.086(8) 0.097(8) 0.000(6) -0.026(7) 0.050(7)
C17 0.045(2) 0.047(2) 0.050(2) 0.0041(19) 0.0038(18) 0.024(2)
C18 0.052(3) 0.045(2) 0.058(2) -0.0041(19) -0.005(2) 0.028(2)
C19 0.060(3) 0.056(3) 0.060(3) 0.005(2) -0.007(2) 0.024(2)
C20 0.072(4) 0.047(4) 0.058(3) -0.015(3) -0.004(3) 0.027(3)
C21 0.094(4) 0.108(5) 0.079(4) -0.005(3) 0.003(3) 0.051(4)
C22 0.087(8) 0.083(7) 0.084(7) 0.005(5) 0.021(6) 0.036(6)
C23 0.085(7) 0.091(7) 0.059(5) 0.017(5) -0.003(5) 0.039(6)
C24 0.069(6) 0.089(7) 0.063(5) 0.010(5) 0.002(5) 0.043(5)
C19' 0.060(3) 0.056(3) 0.060(3) 0.005(2) -0.007(2) 0.024(2)
C20' 0.072(4) 0.047(4) 0.058(3) -0.015(3) -0.004(3) 0.027(3)
C21' 0.094(4) 0.108(5) 0.079(4) -0.005(3) 0.003(3) 0.051(4)
C22' 0.126(10) 0.112(9) 0.087(8) 0.030(6) 0.009(7) 0.055(7)
C23' 0.131(10) 0.147(10) 0.103(8) 0.049(7) -0.002(7) 0.069(8)
C24' 0.081(7) 0.110(9) 0.084(7) 0.022(6) -0.008(6) 0.044(6)
C25 0.046(2) 0.050(2) 0.051(2) -0.0019(19) 0.0016(19) 0.025(2)
C26 0.045(2) 0.046(2) 0.051(2) -0.0027(19) 0.0004(18) 0.022(2)
C27 0.046(2) 0.055(3) 0.068(3) -0.003(2) -0.001(2) 0.026(2)
C28 0.053(3) 0.052(3) 0.077(3) -0.013(2) -0.001(2) 0.023(2)
C29 0.047(3) 0.057(3) 0.060(3) -0.009(2) 0.002(2) 0.014(2)
C30 0.056(3) 0.057(3) 0.056(3) -0.005(2) -0.007(2) 0.024(2)
C31 0.053(3) 0.045(2) 0.060(3) -0.001(2) 0.001(2) 0.021(2)

loop_
_atom_type_symbol
_atom_type_description
_atom_type_scat_dispersion_real
_atom_type_scat_dispersion_imag
_atom_type_scat_source
C C 0.0033 0.0016 'International Tables Vol C Tables 4.2.6.8 and 6.1.1.4'
H H 0.0000 0.0000 'International Tables Vol C Tables 4.2.6.8 and 6.1.1.4'
N N 0.0061 0.0033 'International Tables Vol C Tables 4.2.6.8 and 6.1.1.4'
O O 0.0106 0.0060 'International Tables Vol C Tables 4.2.6.8 and 6.1.1.4'
Cu Cu 0.3201 1.2651 'International Tables Vol C Tables 4.2.6.8 and 6.1.1.4'

loop_
_geom_angle_atom_site_label_1
_geom_angle_atom_site_label_2
_geom_angle_atom_site_label_3
_geom_angle
_geom_angle_site_symmetry_3
O1 Cu N3 94.39(13) .
O1 Cu O2 176.77(12) .
N3 Cu O2 82.56(13) .
O1 Cu N2 88.83(13) 12_556
N3 Cu N2 171.85(14) 12_556
O2 Cu N2 94.05(13) 12_556
C7 O1 Cu 121.0(3) .
C25 O2 Cu 109.8(2) .
C31 O3 H3O 105(3) .
C7 N1 N2 110.2(3) .
C7 N1 C6 127.9(4) .
N2 N1 C6 121.9(3) .
C9 N2 N1 106.7(3) .
C9 N2 Cu 130.5(3) 11_556
N1 N2 Cu 122.4(3) 11_556
C17 N3 N4 117.0(3) .
C17 N3 Cu 130.7(3) .
N4 N3 Cu 112.4(2) .
C25 N4 N3 111.6(3) .
C2 C1 C6 119.2(5) .
C2 C1 H1A 120.4 .
C6 C1 H1A 120.4 .
C1 C2 C3 120.9(5) .
C1 C2 H2A 119.6 .
C3 C2 H2A 119.6 .
C2 C3 C4 120.0(5) .
C2 C3 H3A 120.0 .
C4 C3 H3A 120.0 .
C5 C4 C3 119.8(5) .
C5 C4 H4A 120.1 .
C3 C4 H4A 120.1 .
C4 C5 C6 119.8(5) .
C4 C5 H5A 120.1 .
C6 C5 H5A 120.1 .
C1 C6 C5 120.3(4) .
C1 C6 N1 119.2(4) .
C5 C6 N1 120.5(4) .
O1 C7 N1 120.7(4) .
O1 C7 C8 132.0(4) .
N1 C7 C8 107.3(4) .
C7 C8 C9 103.9(4) .
C7 C8 C17 123.1(4) .
C9 C8 C17 132.9(4) .
N2 C9 C8 111.8(4) .
N2 C9 C10 117.3(4) .
C8 C9 C10 130.9(4) .
C9 C10 C11 115.0(3) .
C9 C10 C11' 115.5(3) .
C11 C10 C11' 0.7 .
C9 C10 H10A 108.3 .
C11 C10 H10A 108.6 .
C11' C10 H10A 108.9 .
C9 C10 H10B 108.5 .
C11 C10 H10B 108.5 .
C11' C10 H10B 107.7 .
H10A C10 H10B 107.6 .
C9 C10 H10C 108.2 .
C11 C10 H10C 108.2 .
C11' C10 H10C 108.5 .
H10A C10 H10C 0.6 .
H10B C10 H10C 108.2 .
C9 C10 H10D 108.4 .
C11 C10 H10D 109.1 .
C11' C10 H10D 108.4 .
H10A C10 H10D 107.0 .
H10B C10 H10D 0.7 .
H10C C10 H10D 107.6 .
C12 C11 C16 120.0 .
C12 C11 C10 117.3(2) .
C16 C11 C10 122.5(2) .
C13 C12 C11 120.0 .
C13 C12 H12 120.0 .
C11 C12 H12 120.0 .
C12 C13 C14 120.0 .
C12 C13 H13 120.0 .
C14 C13 H13 120.0 .
C13 C14 C15 120.0 .
C13 C14 H14 120.0 .
C15 C14 H14 120.0 .
C16 C15 C14 120.0 .
C16 C15 H15 120.0 .
C14 C15 H15 120.0 .
C15 C16 C11 120.0 .
C15 C16 H16 120.0 .
C11 C16 H16 120.0 .
C12' C11' C16' 120.8 .
C12' C11' C10 124.4(2) .
C16' C11' C10 114.2(2) .
C11' C12' C13' 119.5 .
C11' C12' H12' 120.2 .
C13' C12' H12' 120.2 .
C14' C13' C12' 119.4 .
C14' C13' H13' 120.3 .
C12' C13' H13' 120.3 .
C15' C14' C13' 120.7 .
C15' C14' H14' 119.6 .
C13' C14' H14' 119.6 .
C14' C15' C16' 119.6 .
C14' C15' H15' 120.2 .
C16' C15' H15' 120.2 .
C15' C16' C11' 119.4 .
C15' C16' H16' 120.3 .
C11' C16' H16' 120.3 .
N3 C17 C8 118.5(4) .
N3 C17 C18 119.6(4) .
C8 C17 C18 121.9(4) .
C17 C18 C19' 116.3(3) .
C17 C18 C19 116.4(3) .
C19' C18 C19 0.3 .
C17 C18 H18A 107.9 .
C19' C18 H18A 107.8 .
C19 C18 H18A 108.0 .
C17 C18 H18B 108.3 .
C19' C18 H18B 108.8 .
C19 C18 H18B 108.5 .
H18A C18 H18B 107.5 .
C17 C18 H18C 107.9 .
C19' C18 H18C 108.0 .
C19 C18 H18C 108.2 .
H18A C18 H18C 0.3 .
H18B C18 H18C 107.2 .
C17 C18 H18D 108.3 .
C19' C18 H18D 108.5 .
C19 C18 H18D 108.2 .
H18A C18 H18D 107.7 .
H18B C18 H18D 0.3 .
H18C C18 H18D 107.5 .
C20 C19 C24 120.0 .
C20 C19 C18 119.6(2) .
C24 C19 C18 120.1(2) .
C21 C20 C19 120.0 .
C21 C20 H20 120.0 .
C19 C20 H20 120.0 .
C22 C21 C20 120.0 .
C22 C21 H21 120.0 .
C20 C21 H21 120.0 .
C21 C22 C23 120.0 .
C21 C22 H22 120.0 .
C23 C22 H22 120.0 .
C24 C23 C22 120.0 .
C24 C23 H23 120.0 .
C22 C23 H23 120.0 .
C23 C24 C19 120.0 .
C23 C24 H24 120.0 .
C19 C24 H24 120.0 .
C20' C19' C24' 119.8 .
C20' C19' C18 123.6(2) .
C24' C19' C18 115.9(2) .
C21' C20' C19' 120.1 .
C21' C20' H20' 119.9 .
C19' C20' H20' 119.9 .
C20' C21' C22' 119.9 .
C20' C21' H21' 120.1 .
C22' C21' H21' 120.1 .
C23' C22' C21' 120.0 .
C23' C22' H22' 120.0 .
C21' C22' H22' 120.0 .
C22' C23' C24' 120.0 .
C22' C23' H23' 120.0 .
C24' C23' H23' 120.0 .
C23' C24' C19' 120.0 .
C23' C24' H24' 120.0 .
C19' C24' H24' 120.0 .
O2 C25 N4 123.7(4) .
O2 C25 C26 119.6(4) .
N4 C25 C26 116.8(4) .
C27 C26 C31 118.3(4) .
C27 C26 C25 119.9(4) .
C31 C26 C25 121.8(4) .
C28 C27 C26 120.7(4) .
C28 C27 H27A 119.7 .
C26 C27 H27A 119.7 .
C29 C28 C27 120.3(5) .
C29 C28 H28A 119.9 .
C27 C28 H28A 119.9 .
C30 C29 C28 120.2(4) .
C30 C29 H29A 119.9 .
C28 C29 H29A 119.9 .
C29 C30 C31 120.5(4) .
C29 C30 H30A 119.7 .
C31 C30 H30A 119.7 .
O3 C31 C30 117.6(4) .
O3 C31 C26 122.3(4) .
C30 C31 C26 120.1(4) .

loop_
_geom_bond_atom_site_label_1
_geom_bond_atom_site_label_2
_geom_bond_distance
_geom_bond_site_symmetry_2
Cu O1 1.898(3) .
Cu N3 1.937(3) .
Cu O2 1.940(3) .
Cu N2 1.991(3) 12_556
O1 C7 1.279(5) .
O2 C25 1.296(5) .
O3 C31 1.349(5) .
O3 H3O 0.76(4) .
N1 C7 1.358(5) .
N1 N2 1.393(4) .
N1 C6 1.418(5) .
N2 C9 1.310(5) .
N2 Cu 1.991(3) 11_556
N3 C17 1.305(5) .
N3 N4 1.390(4) .
N4 C25 1.319(5) .
C1 C2 1.376(7) .
C1 C6 1.386(6) .
C1 H1A 0.9500 .
C2 C3 1.376(8) .
C2 H2A 0.9500 .
C3 C4 1.383(8) .
C3 H3A 0.9500 .
C4 C5 1.382(6) .
C4 H4A 0.9500 .
C5 C6 1.388(6) .
C5 H5A 0.9500 .
C7 C8 1.420(6) .
C8 C9 1.424(5) .
C8 C17 1.434(6) .
C9 C10 1.497(6) .
C10 C11 1.515(4) .
C10 C11' 1.521(4) .
C10 H10A 0.9598 .
C10 H10B 0.9597 .
C10 H10C 0.9598 .
C10 H10D 0.9600 .
C11 C12 1.3900 .
C11 C16 1.3900 .
C12 C13 1.3900 .
C12 H12 0.9500 .
C13 C14 1.3900 .
C13 H13 0.9500 .
C14 C15 1.3900 .
C14 H14 0.9500 .
C15 C16 1.3900 .
C15 H15 0.9500 .
C16 H16 0.9500 .
C11' C12' 1.3877 .
C11' C16' 1.3920 .
C12' C13' 1.3900 .
C12' H12' 0.9500 .
C13' C14' 1.3890 .
C13' H13' 0.9500 .
C14' C15' 1.3889 .
C14' H14' 0.9500 .
C15' C16' 1.3889 .
C15' H15' 0.9500 .
C16' H16' 0.9500 .
C17 C18 1.495(5) .
C18 C19' 1.505(4) .
C18 C19 1.506(4) .
C18 H18A 0.9599 .
C18 H18B 0.9598 .
C18 H18C 0.9601 .
C18 H18D 0.9599 .
C19 C20 1.3900 .
C19 C24 1.3900 .
C20 C21 1.3900 .
C20 H20 0.9500 .
C21 C22 1.3900 .
C21 H21 0.9500 .
C22 C23 1.3900 .
C22 H22 0.9500 .
C23 C24 1.3900 .
C23 H23 0.9500 .
C24 H24 0.9500 .
C19' C20' 1.3871 .
C19' C24' 1.3882 .
C20' C21' 1.3864 .
C20' H20' 0.9500 .
C21' C22' 1.3871 .
C21' H21' 0.9500 .
C22' C23' 1.3863 .
C22' H22' 0.9500 .
C23' C24' 1.3865 .
C23' H23' 0.9500 .
C24' H24' 0.9500 .
C25 C26 1.482(6) .
C26 C27 1.396(6) .
C26 C31 1.400(6) .
C27 C28 1.385(6) .
C27 H27A 0.9500 .
C28 C29 1.373(7) .
C28 H28A 0.9500 .
C29 C30 1.369(6) .
C29 H29A 0.9500 .
C30 C31 1.391(6) .
C30 H30A 0.9500 .

loop_
_geom_torsion_atom_site_label_1
_geom_torsion_atom_site_label_2
_geom_torsion_atom_site_label_3
_geom_torsion_atom_site_label_4
_geom_torsion
_geom_torsion_site_symmetry_1
_geom_torsion_site_symmetry_4
N3 Cu O1 C7 -5.5(3) . .
O2 Cu O1 C7 -25(2) . .
N2 Cu O1 C7 -178.0(3) 12_556 .
O1 Cu O2 C25 18(2) . .
N3 Cu O2 C25 -1.7(3) . .
N2 Cu O2 C25 170.9(3) 12_556 .
C7 N1 N2 C9 2.7(4) . .
C6 N1 N2 C9 -177.4(4) . .
C7 N1 N2 Cu 175.6(3) . 11_556
C6 N1 N2 Cu -4.5(5) . 11_556
O1 Cu N3 C17 2.0(4) . .
O2 Cu N3 C17 -179.1(4) . .
N2 Cu N3 C17 115.0(10) 12_556 .
O1 Cu N3 N4 -177.0(2) . .
O2 Cu N3 N4 1.9(2) . .
N2 Cu N3 N4 -63.9(11) 12_556 .
C17 N3 N4 C25 179.2(4) . .
Cu N3 N4 C25 -1.7(4) . .
C6 C1 C2 C3 1.7(8) . .
C1 C2 C3 C4 -1.2(9) . .
C2 C3 C4 C5 -1.0(9) . .
C3 C4 C5 C6 2.5(8) . .
C2 C1 C6 C5 -0.1(7) . .
C2 C1 C6 N1 179.8(4) . .
C4 C5 C6 C1 -2.0(7) . .
C4 C5 C6 N1 178.0(4) . .
C7 N1 C6 C1 -39.6(6) . .
N2 N1 C6 C1 140.5(4) . .
C7 N1 C6 C5 140.4(4) . .
N2 N1 C6 C5 -39.6(6) . .
Cu O1 C7 N1 -172.7(3) . .
Cu O1 C7 C8 6.5(6) . .
N2 N1 C7 O1 177.4(4) . .
C6 N1 C7 O1 -2.6(7) . .
N2 N1 C7 C8 -2.0(4) . .
C6 N1 C7 C8 178.0(4) . .
O1 C7 C8 C9 -178.7(4) . .
N1 C7 C8 C9 0.6(4) . .
O1 C7 C8 C17 -1.7(7) . .
N1 C7 C8 C17 177.6(4) . .
N1 N2 C9 C8 -2.3(5) . .
Cu N2 C9 C8 -174.4(3) 11_556 .
N1 N2 C9 C10 175.5(3) . .
Cu N2 C9 C10 3.4(6) 11_556 .
C7 C8 C9 N2 1.1(5) . .
C17 C8 C9 N2 -175.4(4) . .
C7 C8 C9 C10 -176.3(4) . .
C17 C8 C9 C10 7.2(8) . .
N2 C9 C10 C11 -105.6(4) . .
C8 C9 C10 C11 71.6(6) . .
N2 C9 C10 C11' -104.9(4) . .
C8 C9 C10 C11' 72.3(6) . .
C9 C10 C11 C12 36.2(5) . .
C11' C10 C11 C12 -87.90(19) . .
C9 C10 C11 C16 -138.9(4) . .
C11' C10 C11 C16 97.0(2) . .
C16 C11 C12 C13 0.0 . .
C10 C11 C12 C13 -175.2(4) . .
C11 C12 C13 C14 0.0 . .
C12 C13 C14 C15 0.0 . .
C13 C14 C15 C16 0.0 . .
C14 C15 C16 C11 0.0 . .
C12 C11 C16 C15 0.0 . .
C10 C11 C16 C15 175.0(4) . .
C9 C10 C11' C12' 15.0(5) . .
C11 C10 C11' C12' 71.2(3) . .
C9 C10 C11' C16' -173.9(4) . .
C11 C10 C11' C16' -117.78(14) . .
C16' C11' C12' C13' 3.8 . .
C10 C11' C12' C13' 174.3(4) . .
C11' C12' C13' C14' 2.0 . .
C12' C13' C14' C15' -7.1 . .
C13' C14' C15' C16' 6.3 . .
C14' C15' C16' C11' -0.5 . .
C12' C11' C16' C15' -4.6 . .
C10 C11' C16' C15' -176.0(3) . .
N4 N3 C17 C8 -179.4(3) . .
Cu N3 C17 C8 1.7(6) . .
N4 N3 C17 C18 0.8(5) . .
Cu N3 C17 C18 -178.1(3) . .
C7 C8 C17 N3 -2.8(6) . .
C9 C8 C17 N3 173.2(4) . .
C7 C8 C17 C18 177.0(4) . .
C9 C8 C17 C18 -7.1(7) . .
N3 C17 C18 C19' 79.7(5) . .
C8 C17 C18 C19' -100.1(4) . .
N3 C17 C18 C19 80.0(5) . .
C8 C17 C18 C19 -99.7(4) . .
C17 C18 C19 C20 10.0(5) . .
C19' C18 C19 C20 81.1(3) . .
C17 C18 C19 C24 -164.3(5) . .
C19' C18 C19 C24 -93.2(2) . .
C24 C19 C20 C21 0.0 . .
C18 C19 C20 C21 -174.2(4) . .
C19 C20 C21 C22 0.0 . .
C20 C21 C22 C23 0.0 . .
C21 C22 C23 C24 0.0 . .
C22 C23 C24 C19 0.0 . .
C20 C19 C24 C23 0.0 . .
C18 C19 C24 C23 174.2(4) . .
C17 C18 C19' C20' -13.3(5) . .
C19 C18 C19' C20' -122.3(3) . .
C17 C18 C19' C24' 157.2(4) . .
C19 C18 C19' C24' 48.2(2) . .
C24' C19' C20' C21' 3.7 . .
C18 C19' C20' C21' 173.9(4) . .
C19' C20' C21' C22' 0.4 . .
C20' C21' C22' C23' -4.0 . .
C21' C22' C23' C24' 3.4 . .
C22' C23' C24' C19' 0.7 . .
C20' C19' C24' C23' -4.3 . .
C18 C19' C24' C23' -175.1(3) . .
Cu O2 C25 N4 1.3(5) . .
Cu O2 C25 C26 -178.2(3) . .
N3 N4 C25 O2 0.3(6) . .
N3 N4 C25 C26 179.7(3) . .
O2 C25 C26 C27 6.6(6) . .
N4 C25 C26 C27 -172.9(4) . .
O2 C25 C26 C31 -173.1(4) . .
N4 C25 C26 C31 7.4(6) . .
C31 C26 C27 C28 -0.5(6) . .
C25 C26 C27 C28 179.8(4) . .
C26 C27 C28 C29 0.0(7) . .
C27 C28 C29 C30 0.5(7) . .
C28 C29 C30 C31 -0.5(7) . .
C29 C30 C31 O3 179.0(4) . .
C29 C30 C31 C26 0.0(7) . .
C27 C26 C31 O3 -178.5(4) . .
C25 C26 C31 O3 1.2(7) . .
C27 C26 C31 C30 0.5(6) . .
C25 C26 C31 C30 -179.8(4) . .

loop_
_platon_squeeze_void_nr
_platon_squeeze_void_average_x
_platon_squeeze_void_average_y
_platon_squeeze_void_average_z
_platon_squeeze_void_volume
_platon_squeeze_void_count_electrons
_platon_squeeze_void_content
1 0.000 0.000 0.000 137 5 ' '
2 0.000 0.000 0.500 24 1 ' '
3 0.333 0.667 0.667 136 5 ' '
4 0.333 0.667 0.167 25 1 ' '
5 0.667 0.333 0.333 136 5 ' '
6 0.667 0.333 0.833 25 1 ' '
